data_2208821
loop_
_publ_author_name
'Xu Bin'
'Ji, Jin-Xiu'
'Fen, Zhi-Qiang'
'Wang, Jin-Tang'

_publ_section_title
;
 1-(2-Hydroxyphenyl)octan-1-one
;
_journal_coeditor_code CI2027
_journal_issue 5
_journal_name_full 'Acta Crystallographica Section E'
_journal_page_first o1793
_journal_page_last o1794
_journal_paper_doi 10.1107/S1600536806009925
_journal_volume 62
_journal_year 2006
_chemical_formula_iupac 'C14 H20 O2'
_chemical_formula_moiety 'C14 H20 O2'
_chemical_formula_sum 'C14 H20 O2'
_chemical_formula_weight 220.30
_chemical_melting_point 294
_chemical_name_systematic
;
1-(2-hydroxyphenyl)octan-1-one
;
_space_group_IT_number 2
_symmetry_cell_setting triclinic
_symmetry_space_group_name_Hall '-P 1'
_symmetry_space_group_name_H-M 'P -1'
_atom_sites_solution_hydrogens geom
_atom_sites_solution_primary direct
_atom_sites_solution_secondary difmap
_audit_creation_method SHELXL-97
_cell_angle_alpha 95.20(3)
_cell_angle_beta 102.54(3)
_cell_angle_gamma 93.15(3)
_cell_formula_units_Z 2
_cell_length_a 6.8560(14)
_cell_length_b 8.4850(17)
_cell_length_c 11.547(2)
_cell_measurement_reflns_used 25
_cell_measurement_temperature 288(2)
_cell_measurement_theta_max 13
_cell_measurement_theta_min 10
_cell_volume 651.1(2)
_computing_cell_refinement 'CAD-4 Software'
_computing_data_collection 'CAD-4 Software (Enraf--Nonius, 1989)'
_computing_data_reduction 'XCAD4 (Harms & Wocadlo, 1996)'
_computing_molecular_graphics 'SHELXTL (Bruker, 2000)'
_computing_publication_material SHELXTL
_computing_structure_refinement 'SHELXL97 (Sheldrick, 1997)'
_computing_structure_solution 'SHELXS97 (Sheldrick, 1997)'
_diffrn_ambient_temperature 288(2)
_diffrn_measured_fraction_theta_full 1.000
_diffrn_measured_fraction_theta_max 1.000
_diffrn_measurement_device_type 'Enraf--Nonius CAD-4'
_diffrn_measurement_method \w/2\q
_diffrn_radiation_monochromator graphite
_diffrn_radiation_source 'fine-focus sealed tube'
_diffrn_radiation_type MoK\a
_diffrn_radiation_wavelength 0.71073
_diffrn_reflns_av_R_equivalents 0.0200
_diffrn_reflns_av_sigmaI/netI 0.0505
_diffrn_reflns_limit_h_max 8
_diffrn_reflns_limit_h_min 0
_diffrn_reflns_limit_k_max 10
_diffrn_reflns_limit_k_min -10
_diffrn_reflns_limit_l_max 13
_diffrn_reflns_limit_l_min -14
_diffrn_reflns_number 2781
_diffrn_reflns_theta_full 25.99
_diffrn_reflns_theta_max 25.99
_diffrn_reflns_theta_min 1.82
_diffrn_standards_decay_% 0
_diffrn_standards_interval_count 200
_diffrn_standards_interval_time 120
_diffrn_standards_number 3
_exptl_absorpt_coefficient_mu 0.073
_exptl_absorpt_correction_T_max 0.9855
_exptl_absorpt_correction_T_min 0.9713
_exptl_absorpt_correction_type psi-scan
_exptl_absorpt_process_details '(North <i>et al.</i>,  1968)'
_exptl_crystal_colour 'light yellow'
_exptl_crystal_density_diffrn 1.124
_exptl_crystal_density_method 'not measured'
_exptl_crystal_description Block
_exptl_crystal_F_000 240
_exptl_crystal_size_max 0.40
_exptl_crystal_size_mid 0.20
_exptl_crystal_size_min 0.20
_refine_diff_density_max 0.137
_refine_diff_density_min -0.186
_refine_ls_extinction_coef 0.029(6)
_refine_ls_extinction_expression Fc^*^=kFc[1+0.001xFc^2^\l^3^/sin(2\q)]^-1/4^
_refine_ls_extinction_method SHELXL97
_refine_ls_goodness_of_fit_ref 1.027
_refine_ls_hydrogen_treatment constr
_refine_ls_matrix_type full
_refine_ls_number_parameters 146
_refine_ls_number_reflns 2555
_refine_ls_number_restraints 0
_refine_ls_restrained_S_all 1.027
_refine_ls_R_factor_all 0.1320
_refine_ls_R_factor_gt 0.0598
_refine_ls_shift/su_max 0.001
_refine_ls_shift/su_mean 0.000
_refine_ls_structure_factor_coef Fsqd
_refine_ls_weighting_details 'calc w=1/[\s^2^(Fo^2^)+(0.07P)^2^+0.02P] where P=(Fo^2^+2Fc^2^)/3'
_refine_ls_weighting_scheme calc
_refine_ls_wR_factor_gt 0.1358
_refine_ls_wR_factor_ref 0.1701
_reflns_number_gt 1229
_reflns_number_total 2555
_reflns_threshold_expression I>2\s(I)
_cod_data_source_file ci2027.cif
_cod_data_source_block I
_cod_depositor_comments
;
The following automatic conversions were performed:
'_symmetry_cell_setting' value 'Triclinic' changed to 'triclinic'
according to '/home/saulius/struct/CIF-dictionaries/cif_core.dic'
dictionary named 'cif_core.dic' version 2.4.1 from 2010-06-29.

Automatic conversion script
Id: cif_fix_enum 1527 2010-12-29 10:47:43Z saulius 

The following automatic conversions were performed:

'_chemical_melting_point' value '294 K' was changed to '294' - the
value should be numeric and without a unit designator.

Automatic conversion script
Id: cif_fix_values 1646 2011-03-28 12:23:43Z adriana 

The following automatic conversions were performed:

'_chemical_melting_point' value '294 K' was changed to '294' - the
value should be numeric and without a unit
designator.

'_symmetry_cell_setting' value 'Triclinic' changed to
'triclinic' according to
/home/saulius/struct/CIF-dictionaries/cif_core.dic dictionary named
'cif_core.dic' version 2.4.1 from 2010-06-29.

Automatic conversion script
Id: cif_fix_values 1715 2011-07-08 13:25:40Z adriana 
;
_cod_database_code 2208821
_cod_database_fobs_code 2208821

loop_
_symmetry_equiv_pos_as_xyz
'x, y, z'
'-x, -y, -z'

loop_
_atom_site_type_symbol
_atom_site_label
_atom_site_fract_x
_atom_site_fract_y
_atom_site_fract_z
_atom_site_U_iso_or_equiv
_atom_site_adp_type
_atom_site_calc_flag
_atom_site_refinement_flags
_atom_site_occupancy
O O1 0.2599(2) 1.1164(2) 0.79697(16) 0.0762(6) Uani d . 1
O O2 0.4406(2) 0.9798(2) 0.65026(16) 0.0860(7) Uani d . 1
H H2A 0.4278 1.0419 0.7063 0.129 Uiso calc R 1
C C1 -0.5829(5) 1.4578(4) 1.2579(3) 0.0980(11) Uani d . 1
H H1A -0.5637 1.5403 1.3228 0.147 Uiso calc R 1
H H1B -0.6134 1.3578 1.2853 0.147 Uiso calc R 1
H H1C -0.6917 1.4799 1.1952 0.147 Uiso calc R 1
C C2 -0.3931(4) 1.4505(3) 1.2111(2) 0.0716(8) Uani d . 1
H H2B -0.3609 1.5531 1.1862 0.086 Uiso calc R 1
H H2C -0.2836 1.4298 1.2753 0.086 Uiso calc R 1
C C3 -0.4086(4) 1.3258(3) 1.1082(2) 0.0610(7) Uani d . 1
H H3A -0.5194 1.3457 1.0445 0.073 Uiso calc R 1
H H3B -0.4392 1.2231 1.1335 0.073 Uiso calc R 1
C C4 -0.2205(4) 1.3190(3) 1.0597(2) 0.0608(7) Uani d . 1
H H4A -0.1896 1.4217 1.0345 0.073 Uiso calc R 1
H H4B -0.1097 1.2986 1.1232 0.073 Uiso calc R 1
C C5 -0.2382(4) 1.1932(3) 0.9558(2) 0.0598(7) Uani d . 1
H H5A -0.3498 1.2136 0.8928 0.072 Uiso calc R 1
H H5B -0.2692 1.0908 0.9814 0.072 Uiso calc R 1
C C6 -0.0522(4) 1.1842(3) 0.9051(2) 0.0585(7) Uani d . 1
H H6A -0.0211 1.2858 0.8783 0.070 Uiso calc R 1
H H6B 0.0601 1.1632 0.9675 0.070 Uiso calc R 1
C C7 -0.0786(3) 1.0561(3) 0.8020(2) 0.0542(7) Uani d . 1
H H7A -0.1171 0.9561 0.8285 0.065 Uiso calc R 1
H H7B -0.1882 1.0802 0.7390 0.065 Uiso calc R 1
C C8 0.1032(3) 1.0353(3) 0.7505(2) 0.0518(6) Uani d . 1
C C9 0.0935(3) 0.9179(3) 0.6472(2) 0.0464(6) Uani d . 1
C C10 -0.0825(4) 0.8275(3) 0.5918(2) 0.0550(7) Uani d . 1
H H10A -0.1980 0.8414 0.6203 0.066 Uiso calc R 1
C C11 -0.0892(4) 0.7179(3) 0.4954(2) 0.0670(8) Uani d . 1
H H11A -0.2081 0.6581 0.4590 0.080 Uiso calc R 1
C C12 0.0832(4) 0.6972(3) 0.4529(2) 0.0685(8) Uani d . 1
H H12A 0.0803 0.6224 0.3884 0.082 Uiso calc R 1
C C13 0.2568(4) 0.7863(3) 0.5056(2) 0.0682(8) Uani d . 1
H H13A 0.3712 0.7729 0.4760 0.082 Uiso calc R 1
C C14 0.2643(4) 0.8959(3) 0.6022(2) 0.0569(7) Uani d . 1

loop_
_atom_site_aniso_label
_atom_site_aniso_U_11
_atom_site_aniso_U_22
_atom_site_aniso_U_33
_atom_site_aniso_U_12
_atom_site_aniso_U_13
_atom_site_aniso_U_23
O1 0.0440(11) 0.0953(15) 0.0809(13) -0.0105(10) 0.0136(9) -0.0248(11)
O2 0.0407(11) 0.1209(17) 0.0946(15) -0.0048(11) 0.0255(10) -0.0173(12)
C1 0.090(2) 0.114(3) 0.101(2) 0.020(2) 0.051(2) -0.009(2)
C2 0.0758(19) 0.0687(19) 0.0745(18) 0.0101(15) 0.0317(15) -0.0087(15)
C3 0.0563(16) 0.0619(17) 0.0656(16) 0.0073(13) 0.0193(13) -0.0037(13)
C4 0.0537(16) 0.0654(17) 0.0627(16) 0.0074(13) 0.0173(13) -0.0089(13)
C5 0.0503(15) 0.0659(17) 0.0626(17) 0.0052(13) 0.0158(13) -0.0053(13)
C6 0.0507(15) 0.0644(17) 0.0593(15) 0.0077(13) 0.0146(12) -0.0070(13)
C7 0.0449(14) 0.0622(17) 0.0551(15) 0.0039(12) 0.0144(12) -0.0028(12)
C8 0.0397(14) 0.0585(16) 0.0567(15) 0.0053(12) 0.0094(12) 0.0059(13)
C9 0.0405(13) 0.0513(15) 0.0489(14) 0.0047(11) 0.0141(11) 0.0025(11)
C10 0.0489(15) 0.0561(16) 0.0620(16) 0.0013(12) 0.0202(12) -0.0007(13)
C11 0.0633(18) 0.0629(18) 0.0717(18) -0.0049(14) 0.0176(15) -0.0091(14)
C12 0.084(2) 0.0586(18) 0.0676(18) 0.0177(16) 0.0283(16) -0.0019(14)
C13 0.0614(19) 0.079(2) 0.0718(19) 0.0223(16) 0.0283(15) 0.0075(16)
C14 0.0430(15) 0.0684(18) 0.0615(16) 0.0067(13) 0.0171(13) 0.0042(14)

loop_
_atom_type_symbol
_atom_type_description
_atom_type_scat_dispersion_real
_atom_type_scat_dispersion_imag
_atom_type_scat_source
C C 0.0033 0.0016 'International Tables Vol C Tables 4.2.6.8 and 6.1.1.4'
H H 0.0000 0.0000 'International Tables Vol C Tables 4.2.6.8 and 6.1.1.4'
O O 0.0106 0.0060 'International Tables Vol C Tables 4.2.6.8 and 6.1.1.4'

loop_
_geom_angle_atom_site_label_1
_geom_angle_atom_site_label_2
_geom_angle_atom_site_label_3
_geom_angle
_geom_angle_publ_flag
C14 O2 H2A 109.5 ?
C2 C1 H1A 109.5 ?
C2 C1 H1B 109.5 ?
H1A C1 H1B 109.5 ?
C2 C1 H1C 109.5 ?
H1A C1 H1C 109.5 ?
H1B C1 H1C 109.5 ?
C3 C2 C1 113.6(2) ?
C3 C2 H2B 108.9 ?
C1 C2 H2B 108.9 ?
C3 C2 H2C 108.9 ?
C1 C2 H2C 108.9 ?
H2B C2 H2C 107.7 ?
C2 C3 C4 114.0(2) ?
C2 C3 H3A 108.8 ?
C4 C3 H3A 108.8 ?
C2 C3 H3B 108.8 ?
C4 C3 H3B 108.8 ?
H3A C3 H3B 107.7 ?
C5 C4 C3 113.5(2) ?
C5 C4 H4A 108.9 ?
C3 C4 H4A 108.9 ?
C5 C4 H4B 108.9 ?
C3 C4 H4B 108.9 ?
H4A C4 H4B 107.7 ?
C4 C5 C6 114.6(2) ?
C4 C5 H5A 108.6 ?
C6 C5 H5A 108.6 ?
C4 C5 H5B 108.6 ?
C6 C5 H5B 108.6 ?
H5A C5 H5B 107.6 ?
C7 C6 C5 112.2(2) ?
C7 C6 H6A 109.2 ?
C5 C6 H6A 109.2 ?
C7 C6 H6B 109.2 ?
C5 C6 H6B 109.2 ?
H6A C6 H6B 107.9 ?
C8 C7 C6 115.2(2) ?
C8 C7 H7A 108.5 ?
C6 C7 H7A 108.5 ?
C8 C7 H7B 108.5 ?
C6 C7 H7B 108.5 ?
H7A C7 H7B 107.5 ?
O1 C8 C9 120.8(2) yes
O1 C8 C7 119.0(2) yes
C9 C8 C7 120.1(2) ?
C10 C9 C14 118.4(2) ?
C10 C9 C8 121.8(2) ?
C14 C9 C8 119.8(2) ?
C11 C10 C9 121.2(2) ?
C11 C10 H10A 119.4 ?
C9 C10 H10A 119.4 ?
C10 C11 C12 119.4(3) ?
C10 C11 H11A 120.3 ?
C12 C11 H11A 120.3 ?
C13 C12 C11 120.2(3) ?
C13 C12 H12A 119.9 ?
C11 C12 H12A 119.9 ?
C12 C13 C14 120.6(3) ?
C12 C13 H13A 119.7 ?
C14 C13 H13A 119.7 ?
O2 C14 C13 117.7(2) yes
O2 C14 C9 122.1(2) yes
C13 C14 C9 120.2(2) ?

loop_
_geom_bond_atom_site_label_1
_geom_bond_atom_site_label_2
_geom_bond_distance
_geom_bond_publ_flag
O1 C8 1.232(3) yes
O2 C14 1.348(3) yes
O2 H2A 0.82 ?
C1 C2 1.516(3) ?
C1 H1A 0.96 ?
C1 H1B 0.96 ?
C1 H1C 0.96 ?
C2 C3 1.499(3) ?
C2 H2B 0.97 ?
C2 H2C 0.97 ?
C3 C4 1.516(3) ?
C3 H3A 0.97 ?
C3 H3B 0.97 ?
C4 C5 1.511(3) ?
C4 H4A 0.97 ?
C4 H4B 0.97 ?
C5 C6 1.517(3) ?
C5 H5A 0.97 ?
C5 H5B 0.97 ?
C6 C7 1.510(3) ?
C6 H6A 0.97 ?
C6 H6B 0.97 ?
C7 C8 1.505(3) ?
C7 H7A 0.97 ?
C7 H7B 0.97 ?
C8 C9 1.470(3) yes
C9 C10 1.388(3) ?
C9 C14 1.395(3) ?
C10 C11 1.375(3) ?
C10 H10A 0.93 ?
C11 C12 1.388(3) ?
C11 H11A 0.93 ?
C12 C13 1.365(4) ?
C12 H12A 0.93 ?
C13 C14 1.376(3) ?
C13 H13A 0.93 ?

loop_
_geom_hbond_atom_site_label_D
_geom_hbond_atom_site_label_H
_geom_hbond_atom_site_label_A
_geom_hbond_site_symmetry_A
_geom_hbond_distance_DH
_geom_hbond_distance_HA
_geom_hbond_distance_DA
_geom_hbond_angle_DHA
_geom_hbond_publ_flag
O2 H2A O1 . 0.82 1.82 2.542(2) 146 yes
C7 H7B O2 1_455 0.97 2.59 3.377(3) 138 yes

loop_
_geom_torsion_atom_site_label_1
_geom_torsion_atom_site_label_2
_geom_torsion_atom_site_label_3
_geom_torsion_atom_site_label_4
_geom_torsion
C1 C2 C3 C4 179.2(2)
C2 C3 C4 C5 -179.8(2)
C3 C4 C5 C6 179.8(2)
C4 C5 C6 C7 179.8(2)
C5 C6 C7 C8 -177.4(2)
C6 C7 C8 O1 2.9(3)
C6 C7 C8 C9 -178.0(2)
O1 C8 C9 C10 -178.6(2)
C7 C8 C9 C10 2.3(3)
O1 C8 C9 C14 1.0(4)
C7 C8 C9 C14 -178.1(2)
C14 C9 C10 C11 0.5(4)
C8 C9 C10 C11 -179.9(2)
C9 C10 C11 C12 0.0(4)
C10 C11 C12 C13 -0.8(4)
C11 C12 C13 C14 0.9(4)
C12 C13 C14 O2 179.9(2)
C12 C13 C14 C9 -0.3(4)
C10 C9 C14 O2 179.4(2)
C8 C9 C14 O2 -0.2(4)
C10 C9 C14 C13 -0.4(4)
C8 C9 C14 C13 180.0(2)

loop_
_cod_related_entry_id
_cod_related_entry_database
_cod_related_entry_code
1 ChemSpider 13543812
